data_2202754
loop_
_publ_author_name
'Fangfang Jian'
'Hailian Xiao'
'Liangzhong Xu'

_publ_section_title
;
 4,4-Dimethyl-3-oxo-1-(1,2,4-triazol-1-yl)pentan-2-yl
 <i>N,N</i>-dimethyldithiocarbamate
;
_journal_issue 11
_journal_name_full 'Acta Crystallographica Section E'
_journal_page_first o1754
_journal_page_last o1756
_journal_paper_doi 10.1107/S1600536803023055
_journal_volume 59
_journal_year 2003
_chemical_formula_iupac 'C12 H20 N4 O S2'
_chemical_formula_moiety 'C12 H20 N4 O S2'
_chemical_formula_sum 'C12 H20 N4 O S2'
_chemical_formula_weight 300.44
_chemical_name_systematic
;
4,4-Dimethyl-3-oxo-1-(1,2,4-triazol-1-yl)pentan-2-yl
N,N-dimethyldithiocarbamate
;
_space_group_IT_number 14
_symmetry_cell_setting monoclinic
_symmetry_space_group_name_Hall '-P 2ybc'
_symmetry_space_group_name_H-M 'P 1 21/c 1'
_atom_sites_solution_hydrogens geom
_atom_sites_solution_primary direct
_atom_sites_solution_secondary difmap
_audit_creation_method SHELXL-97
_cell_angle_alpha 90.00(3)
_cell_angle_beta 118.55(3)
_cell_angle_gamma 90.00(3)
_cell_formula_units_Z 4
_cell_length_a 12.315(3)
_cell_length_b 12.057(2)
_cell_length_c 12.532(3)
_cell_measurement_reflns_used 20
_cell_measurement_temperature 293(2)
_cell_measurement_theta_max 11
_cell_measurement_theta_min 2
_cell_volume 1634.5(8)
_computing_cell_refinement 'R-AXIS Software'
_computing_data_collection 'R-AXIS Software (Rigaku, 1997)'
_computing_data_reduction 'R-AXIS Software'
_computing_molecular_graphics SHELXTL/PC
_computing_publication_material 'WinGX (Farrugia, 1999)'
_computing_structure_refinement 'SHELXL97 (Sheldrick, 1997)'
_computing_structure_solution 'SHELXS97 (Sheldrick, 1997)'
_diffrn_ambient_temperature 293(2)
_diffrn_measured_fraction_theta_full 0.995
_diffrn_measured_fraction_theta_max 0.995
_diffrn_measurement_device_type 'Oxford Instruments point-detector'
_diffrn_measurement_method \w/2\q
_diffrn_radiation_monochromator graphite
_diffrn_radiation_source 'fine-focus sealed tube'
_diffrn_radiation_type MoK\a
_diffrn_radiation_wavelength 0.71073
_diffrn_reflns_av_R_equivalents 0.0248
_diffrn_reflns_av_sigmaI/netI 0.0572
_diffrn_reflns_limit_h_max 0
_diffrn_reflns_limit_h_min -15
_diffrn_reflns_limit_k_max 15
_diffrn_reflns_limit_k_min -15
_diffrn_reflns_limit_l_max 16
_diffrn_reflns_limit_l_min -13
_diffrn_reflns_number 5132
_diffrn_reflns_theta_full 27.53
_diffrn_reflns_theta_max 26.03
_diffrn_reflns_theta_min 1.88
_diffrn_standards_decay_% 0
_diffrn_standards_interval_count 100
_diffrn_standards_number 3
_exptl_absorpt_coefficient_mu 0.324
_exptl_absorpt_correction_type none
_exptl_crystal_colour colorless
_exptl_crystal_density_diffrn 1.221
_exptl_crystal_density_meas ?
_exptl_crystal_density_method 'not measured'
_exptl_crystal_description pillar
_exptl_crystal_F_000 640
_exptl_crystal_size_max 0.25
_exptl_crystal_size_mid 0.20
_exptl_crystal_size_min 0.15
_refine_diff_density_max 0.235
_refine_diff_density_min -0.191
_refine_ls_extinction_coef 0.0164(16)
_refine_ls_extinction_expression Fc^*^=kFc[1+0.001xFc^2^\l^3^/sin(2\q)]^-1/4^
_refine_ls_extinction_method SHELXL97
_refine_ls_goodness_of_fit_ref 1.017
_refine_ls_hydrogen_treatment constr
_refine_ls_matrix_type full
_refine_ls_number_parameters 173
_refine_ls_number_reflns 3130
_refine_ls_number_restraints 0
_refine_ls_restrained_S_all 1.017
_refine_ls_R_factor_all 0.0908
_refine_ls_R_factor_gt 0.0449
_refine_ls_shift/su_max 0.000
_refine_ls_shift/su_mean 0.000
_refine_ls_structure_factor_coef Fsqd
_refine_ls_weighting_details 'calc w=1/[\s^2^(Fo^2^)+(0.0601P)^2^] where P=(Fo^2^+2Fc^2^)/3'
_refine_ls_weighting_scheme calc
_refine_ls_wR_factor_gt 0.1043
_refine_ls_wR_factor_ref 0.1141
_reflns_number_gt 2189
_reflns_number_total 3130
_reflns_threshold_expression I>2\s(I)
_cod_data_source_file na6258.cif
_cod_data_source_block I
_cod_depositor_comments
;
The following automatic conversions were performed:
'_symmetry_cell_setting' value 'Monoclinic' changed to 'monoclinic'
according to '/home/saulius/struct/CIF-dictionaries/cif_core.dic'
dictionary named 'cif_core.dic' version 2.4.1 from 2010-06-29.

Automatic conversion script
Id: cif_fix_enum 1527 2010-12-29 10:47:43Z saulius 

The following automatic conversions were performed:

'_symmetry_cell_setting' value 'Monoclinic' changed to 'monoclinic'
according to /home/saulius/struct/CIF-dictionaries/cif_core.dic
dictionary named 'cif_core.dic' version 2.4.1 from 2010-06-29.

Automatic conversion script
Id: cif_fix_values 1715 2011-07-08 13:25:40Z adriana 

The following automatic conversions were performed:

'_exptl_crystal_density_meas' value 'not measured' was changed to '?'
- the value is perceived as not measured.

Automatic conversion script
Id: cif_fix_values 3008 2015-01-20 13:52:24Z robertas 
;
_cod_original_sg_symbol_Hall '-P 2y bc'
_cod_original_sg_symbol_H-M 'P 21/c'
_cod_database_code 2202754

loop_
_symmetry_equiv_pos_as_xyz
'x, y, z'
'-x, y+1/2, -z+1/2'
'-x, -y, -z'
'x, -y-1/2, z-1/2'

loop_
_atom_site_label
_atom_site_fract_x
_atom_site_fract_y
_atom_site_fract_z
_atom_site_U_iso_or_equiv
_atom_site_adp_type
_atom_site_calc_flag
_atom_site_refinement_flags
_atom_site_occupancy
_atom_site_disorder_assembly
_atom_site_disorder_group
_atom_site_type_symbol
S1 0.19508(6) 0.30704(5) 0.15133(5) 0.0499(2) Uani d . 1 . . S
S2 0.28853(8) 0.24256(6) 0.41476(6) 0.0664(3) Uani d . 1 . . S
O1 0.19319(17) 0.55544(15) 0.06702(15) 0.0615(5) Uani d . 1 . . O
N1 0.2103(2) 0.10543(15) 0.2283(2) 0.0550(5) Uani d . 1 . . N
N2 0.09057(19) 0.58687(15) 0.25521(18) 0.0474(5) Uani d . 1 . . N
N3 0.1408(2) 0.60743(19) 0.3759(2) 0.0716(7) Uani d . 1 . . N
N4 0.0813(3) 0.7659(2) 0.2684(3) 0.0811(8) Uani d . 1 . . N
C1 0.2368(3) 0.0129(2) 0.3117(3) 0.0891(10) Uani d . 1 . . C
H1A 0.2701 0.0405 0.3932 0.134 Uiso calc R 1 . . H
H1B 0.2959 -0.0356 0.3064 0.134 Uiso calc R 1 . . H
H1C 0.1620 -0.0272 0.2907 0.134 Uiso calc R 1 . . H
C2 0.1589(3) 0.0774(2) 0.0999(3) 0.0808(9) Uani d . 1 . . C
H2A 0.1459 0.1441 0.0533 0.121 Uiso calc R 1 . . H
H2B 0.0816 0.0397 0.0729 0.121 Uiso calc R 1 . . H
H2C 0.2156 0.0300 0.0890 0.121 Uiso calc R 1 . . H
C3 0.2316(2) 0.20907(18) 0.2702(2) 0.0418(6) Uani d . 1 . . C
C4 0.2115(2) 0.43895(17) 0.22616(19) 0.0404(5) Uani d . 1 . . C
H4B 0.2699 0.4319 0.3130 0.049 Uiso calc R 1 . . H
C5 0.2633(2) 0.51837(18) 0.1657(2) 0.0448(6) Uani d . 1 . . C
C6 0.3985(3) 0.5502(2) 0.2333(3) 0.0687(8) Uani d . 1 . . C
C7 0.4794(3) 0.4465(3) 0.2816(4) 0.1170(14) Uani d . 1 . . C
H7A 0.4701 0.4015 0.2147 0.175 Uiso calc R 1 . . H
H7B 0.4544 0.4049 0.3316 0.175 Uiso calc R 1 . . H
H7C 0.5643 0.4680 0.3290 0.175 Uiso calc R 1 . . H
C8 0.4335(3) 0.6142(3) 0.1503(4) 0.1227(15) Uani d . 1 . . C
H8A 0.3832 0.6796 0.1213 0.184 Uiso calc R 1 . . H
H8B 0.4206 0.5685 0.0826 0.184 Uiso calc R 1 . . H
H8C 0.5190 0.6350 0.1943 0.184 Uiso calc R 1 . . H
C9 0.4128(3) 0.6235(3) 0.3377(4) 0.1276(16) Uani d . 1 . . C
H9A 0.3621 0.6884 0.3059 0.191 Uiso calc R 1 . . H
H9B 0.4977 0.6452 0.3848 0.191 Uiso calc R 1 . . H
H9C 0.3876 0.5832 0.3883 0.191 Uiso calc R 1 . . H
C10 0.0855(2) 0.47617(18) 0.2084(2) 0.0479(6) Uani d . 1 . . C
H10A 0.0262 0.4749 0.1225 0.058 Uiso calc R 1 . . H
H10B 0.0575 0.4247 0.2497 0.058 Uiso calc R 1 . . H
C11 0.0566(3) 0.6814(2) 0.1953(3) 0.0670(8) Uani d . 1 . . C
H11A 0.0194 0.6873 0.1112 0.080 Uiso calc R 1 . . H
C12 0.1319(3) 0.7169(3) 0.3768(3) 0.0814(10) Uani d . 1 . . C
H12A 0.1591 0.7568 0.4485 0.098 Uiso calc R 1 . . H

loop_
_atom_site_aniso_label
_atom_site_aniso_U_11
_atom_site_aniso_U_22
_atom_site_aniso_U_33
_atom_site_aniso_U_12
_atom_site_aniso_U_13
_atom_site_aniso_U_23
S1 0.0706(5) 0.0394(3) 0.0392(3) -0.0002(3) 0.0258(3) -0.0043(3)
S2 0.0912(6) 0.0635(5) 0.0442(4) 0.0060(4) 0.0321(4) 0.0057(3)
O1 0.0556(12) 0.0675(12) 0.0558(11) -0.0043(9) 0.0221(10) 0.0175(9)
N1 0.0601(14) 0.0384(11) 0.0736(14) -0.0054(10) 0.0376(12) -0.0031(10)
N2 0.0510(13) 0.0361(10) 0.0586(12) -0.0027(9) 0.0290(11) -0.0054(9)
N3 0.099(2) 0.0564(14) 0.0670(15) -0.0011(13) 0.0453(15) -0.0133(12)
N4 0.0787(19) 0.0432(13) 0.118(2) 0.0056(12) 0.0440(18) -0.0150(15)
C1 0.117(3) 0.0454(15) 0.129(3) 0.0008(17) 0.079(3) 0.0144(18)
C2 0.091(2) 0.0516(16) 0.095(2) -0.0153(16) 0.041(2) -0.0310(16)
C3 0.0378(14) 0.0420(13) 0.0506(13) -0.0003(10) 0.0251(12) 0.0011(10)
C4 0.0465(14) 0.0343(11) 0.0376(11) -0.0030(10) 0.0179(11) -0.0026(9)
C5 0.0438(16) 0.0392(12) 0.0495(13) -0.0008(11) 0.0209(12) -0.0014(11)
C6 0.0448(17) 0.096(2) 0.112(2) -0.0033(13) 0.0284(16) 0.0133(17)
C7 0.046(2) 0.126(3) 0.159(4) 0.014(2) 0.033(2) 0.036(3)
C8 0.070(3) 0.147(4) 0.151(4) -0.034(2) 0.053(3) 0.031(3)
C9 0.079(3) 0.143(4) 0.130(3) -0.058(3) 0.024(3) -0.062(3)
C10 0.0525(16) 0.0369(12) 0.0598(14) -0.0100(11) 0.0311(13) -0.0085(10)
C11 0.0645(19) 0.0465(16) 0.082(2) 0.0096(14) 0.0281(16) 0.0056(14)
C12 0.090(3) 0.064(2) 0.094(2) -0.0022(17) 0.047(2) -0.0326(18)

loop_
_atom_type_symbol
_atom_type_description
_atom_type_scat_dispersion_real
_atom_type_scat_dispersion_imag
_atom_type_scat_source
C C 0.0033 0.0016 'International Tables Vol C Tables 4.2.6.8 and 6.1.1.4'
H H 0.0000 0.0000 'International Tables Vol C Tables 4.2.6.8 and 6.1.1.4'
N N 0.0061 0.0033 'International Tables Vol C Tables 4.2.6.8 and 6.1.1.4'
O O 0.0106 0.0060 'International Tables Vol C Tables 4.2.6.8 and 6.1.1.4'
S S 0.1246 0.1234 'International Tables Vol C Tables 4.2.6.8 and 6.1.1.4'

loop_
_geom_angle_atom_site_label_1
_geom_angle_atom_site_label_2
_geom_angle_atom_site_label_3
_geom_angle
C3 S1 C4 103.16(10)
C3 N1 C1 120.1(2)
C3 N1 C2 123.6(2)
C1 N1 C2 116.4(2)
C11 N2 N3 109.1(2)
C11 N2 C10 128.7(2)
N3 N2 C10 122.1(2)
C12 N3 N2 101.4(2)
C11 N4 C12 102.1(2)
N1 C1 H1A 109.5
N1 C1 H1B 109.5
H1A C1 H1B 109.5
N1 C1 H1C 109.5
H1A C1 H1C 109.5
H1B C1 H1C 109.5
N1 C2 H2A 109.5
N1 C2 H2B 109.5
H2A C2 H2B 109.5
N1 C2 H2C 109.5
H2A C2 H2C 109.5
H2B C2 H2C 109.5
N1 C3 S2 124.36(18)
N1 C3 S1 111.57(17)
S2 C3 S1 124.05(13)
C10 C4 C5 112.26(18)
C10 C4 S1 109.17(15)
C5 C4 S1 105.23(14)
C10 C4 H4B 110.0
C5 C4 H4B 110.0
S1 C4 H4B 110.0
O1 C5 C6 122.5(2)
O1 C5 C4 118.2(2)
C6 C5 C4 119.2(2)
C8 C6 C5 110.1(3)
C8 C6 C9 110.0(3)
C5 C6 C9 105.9(2)
C8 C6 C7 110.0(3)
C5 C6 C7 110.3(2)
C9 C6 C7 110.5(3)
C6 C7 H7A 109.5
C6 C7 H7B 109.5
H7A C7 H7B 109.5
C6 C7 H7C 109.5
H7A C7 H7C 109.5
H7B C7 H7C 109.5
C6 C8 H8A 109.5
C6 C8 H8B 109.5
H8A C8 H8B 109.5
C6 C8 H8C 109.5
H8A C8 H8C 109.5
H8B C8 H8C 109.5
C6 C9 H9A 109.5
C6 C9 H9B 109.5
H9A C9 H9B 109.5
C6 C9 H9C 109.5
H9A C9 H9C 109.5
H9B C9 H9C 109.5
N2 C10 C4 111.56(18)
N2 C10 H10A 109.3
C4 C10 H10A 109.3
N2 C10 H10B 109.3
C4 C10 H10B 109.3
H10A C10 H10B 108.0
N4 C11 N2 111.8(3)
N4 C11 H11A 124.1
N2 C11 H11A 124.1
N3 C12 N4 115.6(3)
N3 C12 H12A 122.2
N4 C12 H12A 122.2

loop_
_geom_bond_atom_site_label_1
_geom_bond_atom_site_label_2
_geom_bond_site_symmetry_2
_geom_bond_distance
_geom_bond_publ_flag
S1 C3 . 1.780(2) yes
S1 C4 . 1.810(2) yes
S2 C3 . 1.651(2) yes
O1 C5 . 1.205(3) yes
N1 C3 . 1.333(3) ?
N1 C1 . 1.453(3) ?
N1 C2 . 1.461(4) ?
N2 C11 . 1.317(3) ?
N2 N3 . 1.357(3) yes
N2 C10 . 1.448(3) ?
N3 C12 . 1.324(4) ?
N4 C11 . 1.306(3) ?
N4 C12 . 1.331(4) ?
C1 H1A . 0.9600 ?
C1 H1B . 0.9600 ?
C1 H1C . 0.9600 ?
C2 H2A . 0.9600 ?
C2 H2B . 0.9600 ?
C2 H2C . 0.9600 ?
C4 C10 . 1.525(3) ?
C4 C5 . 1.535(3) ?
C4 H4B . 0.9800 ?
C5 C6 . 1.514(4) ?
C6 C8 . 1.513(4) ?
C6 C9 . 1.519(4) ?
C6 C7 . 1.530(4) ?
C7 H7A . 0.9600 ?
C7 H7B . 0.9600 ?
C7 H7C . 0.9600 ?
C8 H8A . 0.9600 ?
C8 H8B . 0.9600 ?
C8 H8C . 0.9600 ?
C9 H9A . 0.9600 ?
C9 H9B . 0.9600 ?
C9 H9C . 0.9600 ?
C10 H10A . 0.9700 ?
C10 H10B . 0.9700 ?
C11 H11A . 0.9300 ?
C12 H12A . 0.9300 ?

loop_
_geom_hbond_atom_site_label_D
_geom_hbond_atom_site_label_H
_geom_hbond_atom_site_label_A
_geom_hbond_distance_DH
_geom_hbond_distance_HA
_geom_hbond_distance_DA
_geom_hbond_angle_DHA
_geom_hbond_publ_flag
C1 H1A S2 0.96 2.45 2.995(3) 116 yes
C2 H2A S1 0.96 2.24 2.831(3) 119 yes
C4 H4B S2 0.98 2.57 3.154(2) 118 yes

loop_
_cod_related_entry_id
_cod_related_entry_database
_cod_related_entry_code
1 ChemSpider 9441587
